data_1503108
loop_
_publ_author_name
'Colquhoun, Howard M.'
'Zhu, Zhixue'
'Cardin, Christine J.'
'White, Andrew J. P.'
'Drew, Michael G. B.'
'Gan, Yu'

_publ_section_title
;
 Bis(hydroxy-isoindolinone)s: synthesis, stereochemistry, polymer
 chemistry, and supramolecular assembly.
;
_journal_issue 17
_journal_name_full 'Organic letters'
_journal_page_first 3756
_journal_page_last 3759
_journal_paper_doi 10.1021/ol101338m
_journal_volume 12
_journal_year 2010
_chemical_formula_sum 'C78 H45 F N3 O12 S2'
_chemical_formula_weight 1299.29
_chemical_name_systematic
;
 ?
;
_space_group_IT_number 2
_symmetry_cell_setting triclinic
_symmetry_space_group_name_Hall '-P 1'
_symmetry_space_group_name_H-M 'P -1'
_atom_sites_solution_hydrogens geom
_atom_sites_solution_primary direct
_atom_sites_solution_secondary difmap
_audit_conform_dict_location ftp://ftp.iucr.org/pub/cif_core.dic
_audit_conform_dict_name cif_core.dic
_audit_conform_dict_version 2.4
_audit_creation_date 2009-08-11T12:11:02-00:00
_audit_creation_method 'WinGX routine CIF_UPDATE'
_cell_angle_alpha 84.168(4)
_cell_angle_beta 85.204(4)
_cell_angle_gamma 74.958(4)
_cell_formula_units_Z 4
_cell_length_a 12.0725(5)
_cell_length_b 22.6806(10)
_cell_length_c 32.2434(14)
_cell_measurement_temperature 150(2)
_cell_volume 8466.9(7)
_computing_structure_refinement 'SHELXL-97 (Sheldrick, 2008)'
_diffrn_ambient_temperature 150(2)
_diffrn_measured_fraction_theta_full 0.917
_diffrn_measured_fraction_theta_max 0.917
_diffrn_radiation_monochromator graphite
_diffrn_radiation_type CuK\a
_diffrn_radiation_wavelength 1.54184
_diffrn_reflns_av_R_equivalents 0.0523
_diffrn_reflns_av_unetI/netI 0.0932
_diffrn_reflns_limit_h_max 9
_diffrn_reflns_limit_h_min -12
_diffrn_reflns_limit_k_max 18
_diffrn_reflns_limit_k_min -23
_diffrn_reflns_limit_l_max 32
_diffrn_reflns_limit_l_min -30
_diffrn_reflns_number 33277
_diffrn_reflns_theta_full 51.92
_diffrn_reflns_theta_max 51.92
_diffrn_reflns_theta_min 2.76
_exptl_absorpt_coefficient_mu 1.023
_exptl_absorpt_correction_type none
_exptl_crystal_colour red
_exptl_crystal_density_diffrn 1.019
_exptl_crystal_density_method 'not measured'
_exptl_crystal_description rhomb
_exptl_crystal_F_000 2684
_exptl_crystal_size_max 0.3
_exptl_crystal_size_mid 0.3
_exptl_crystal_size_min 0.1
_platon_squeeze_details
;
;
_refine_diff_density_max 0.755
_refine_diff_density_min -0.44
_refine_diff_density_rms 0.111
_refine_ls_extinction_method none
_refine_ls_goodness_of_fit_ref 1.841
_refine_ls_hydrogen_treatment mixed
_refine_ls_matrix_type full
_refine_ls_number_parameters 1388
_refine_ls_number_reflns 17309
_refine_ls_number_restraints 1856
_refine_ls_restrained_S_all 1.804
_refine_ls_R_factor_all 0.1952
_refine_ls_R_factor_gt 0.1487
_refine_ls_shift/su_max 0.198
_refine_ls_shift/su_mean 0.007
_refine_ls_structure_factor_coef Fsqd
_refine_ls_weighting_details 'calc w=1/[\s^2^(Fo^2^)+(0.1000P)^2^+0.0000P] where P=(Fo^2^+2Fc^2^)/3'
_refine_ls_weighting_scheme calc
_refine_ls_wR_factor_gt 0.3563
_refine_ls_wR_factor_ref 0.3702
_reflns_number_gt 8115
_reflns_number_total 17309
_reflns_threshold_expression >2\s(I)
_cod_data_source_file ol101338m_si_001.cif
_cod_data_source_block 454_202
_cod_original_cell_volume 8466.9(6)
_cod_database_code 1503108

loop_
_symmetry_equiv_pos_as_xyz
'x, y, z'
'-x, -y, -z'

loop_
_atom_site_label
_atom_site_type_symbol
_atom_site_fract_x
_atom_site_fract_y
_atom_site_fract_z
_atom_site_U_iso_or_equiv
_atom_site_adp_type
_atom_site_occupancy
_atom_site_symmetry_multiplicity
_atom_site_calc_flag
_atom_site_refinement_flags
C012 C 0.4679(8) 0.9109(5) 0.4598(3) 0.059(2) Uani 1 1 d U
C563 C 0.2439(8) 0.0844(4) 0.5308(3) 0.070(3) Uani 1 1 d U
H563 H 0.2867 0.0616 0.5099 0.084 Uiso 1 1 calc R
C226 C 0.8669(9) 0.8830(5) 0.2208(3) 0.085(3) Uani 1 1 d U
H226 H 0.9139 0.866 0.2426 0.102 Uiso 1 1 calc R
C022 C 0.5487(9) 0.7955(6) 0.4597(3) 0.076(3) Uani 1 1 d U
C221 C 0.7514(9) 0.9028(5) 0.2274(3) 0.082(3) Uani 1 1 d U
C223 C 0.7222(9) 0.9339(5) 0.1567(3) 0.102(4) Uani 1 1 d U
H223 H 0.6717 0.9497 0.1357 0.123 Uiso 1 1 calc R
C225 C 0.9132(9) 0.8895(6) 0.1791(3) 0.095(3) Uani 1 1 d U
C565 C 0.4696(9) 0.9039(6) 0.9816(3) 0.108(3) Uani 1 1 d U
H565 H 0.4304 0.9121 1.0073 0.13 Uiso 1 1 calc R
C052 C 0.7186(9) 0.8331(6) 0.2857(3) 0.080(3) Uani 1 1 d U
C234 C 1.2498(9) 0.9081(7) 0.2483(3) 0.088(3) Uani 1 1 d U
C056 C 0.6479(8) 0.9455(5) 0.2905(3) 0.069(3) Uani 1 1 d U
C222 C 0.6807(9) 0.9296(5) 0.1960(3) 0.089(3) Uani 1 1 d U
H222 H 0.6025 0.945 0.2023 0.107 Uiso 1 1 calc R
C561 C 0.0156(10) 0.1569(6) 0.6651(3) 0.106(4) Uani 1 1 d U
H561 H -0.0286 0.1792 0.686 0.128 Uiso 1 1 calc R
C564 C 0.2058(8) 0.1491(5) 0.5252(3) 0.078(3) Uani 1 1 d U
H564 H 0.2238 0.1694 0.5 0.093 Uiso 1 1 calc R
C224 C 0.8454(9) 0.9146(5) 0.1456(3) 0.094(3) Uani 1 1 d U
H224 H 0.876 0.9187 0.1184 0.113 Uiso 1 1 calc R
C231 C 1.1012(10) 0.8813(7) 0.1989(3) 0.086(3) Uani 1 1 d U
C232 C 1.1869(11) 0.8360(6) 0.2114(3) 0.100(3) Uani 1 1 d U
H232 H 1.196 0.7971 0.2027 0.12 Uiso 1 1 calc R
C460 C 0.1418(9) 0.2815(4) 0.5136(3) 0.090(3) Uani 1 1 d U
H46A H 0.1227 0.2638 0.4899 0.108 Uiso 1 1 calc R
H46B H 0.2249 0.2734 0.5126 0.108 Uiso 1 1 calc R
C562 C 0.0516(10) 0.0947(6) 0.6711(3) 0.096(3) Uani 1 1 d U
H562 H 0.0321 0.0751 0.6964 0.115 Uiso 1 1 calc R
C236 C 1.0855(9) 0.9433(6) 0.2066(3) 0.091(3) Uani 1 1 d U
H236 H 1.0292 0.9753 0.1949 0.109 Uiso 1 1 calc R
C233 C 1.2665(9) 0.8466(6) 0.2387(3) 0.091(3) Uani 1 1 d U
H233 H 1.3254 0.8151 0.2495 0.109 Uiso 1 1 calc R
C118 C 0.9706(14) 0.7889(8) 0.8650(4) 0.138(5) Uani 1 1 d U
C235 C 1.1628(10) 0.9513(6) 0.2336(3) 0.088(3) Uani 1 1 d U
H235 H 1.1526 0.9904 0.242 0.106 Uiso 1 1 calc R
C122 C 0.9139(12) 0.9008(7) 0.8689(4) 0.108(4) Uani 1 1 d U
C125 C -0.0077(14) 0.4467(6) 0.4907(4) 0.122(4) Uani 1 1 d U
C127 C 0.0777(13) 0.4482(6) 0.5146(5) 0.127(4) Uani 1 1 d U
C566 C 0.4929(10) 0.9473(7) 0.9516(4) 0.128(4) Uani 1 1 d U
H566 H 0.4725 0.9863 0.961 0.154 Uiso 1 1 calc R
C135 C 0.0136(15) 0.3797(6) 0.4802(5) 0.131(4) Uani 1 1 d DU
C568 C 0.6606(12) 0.8237(7) 0.8445(4) 0.145(5) Uani 1 1 d U
H568 H 0.7017 0.8174 0.8189 0.174 Uiso 1 1 calc R
C142 C -0.0874(13) 0.4965(6) 0.4729(5) 0.168(6) Uani 1 1 d U
H142 H -0.141 0.4933 0.4547 0.201 Uiso 1 1 calc R
C149 C 0.1336(16) 0.3827(7) 0.5265(6) 0.169(6) Uani 1 1 d U
C151 C 0.606(2) 0.6697(8) 0.9173(6) 0.265(8) Uani 1 1 d U
H15A H 0.6896 0.656 0.9161 0.318 Uiso 1 1 calc R
H15B H 0.5824 0.6754 0.8889 0.318 Uiso 1 1 calc R
C567 C 0.6337(13) 0.7746(8) 0.8711(4) 0.162(5) Uani 1 1 d U
H567 H 0.6495 0.7362 0.8609 0.194 Uiso 1 1 calc R
C362 C 0.450(3) 0.6035(14) 0.9419(8) 0.262(7) Uani 1 1 d U
C179 C 0.552(2) 0.5405(10) 0.9872(8) 0.223(7) Uani 1 1 d U
C189 C 0.6167(9) 0.4821(2) 1.0182(2) 0.177(6) Uani 1 1 d U
H189 H 0.691 0.4744 1.0269 0.212 Uiso 1 1 calc R
C251 C 0.0724(9) 0.3724(2) 0.4343(2) 0.212(6) Uani 1 1 d RU
C252 C -0.0005(9) 0.3769(2) 0.4023(2) 0.264(7) Uani 1 1 d RU
H252 H -0.0783 0.3799 0.4086 0.317 Uiso 1 1 d R
C253 C 0.0427(9) 0.3767(2) 0.3610(2) 0.302(8) Uani 1 1 d RU
H253 H -0.0061 0.3796 0.3396 0.363 Uiso 1 1 d R
C254 C 0.1590(9) 0.3721(2) 0.3516(2) 0.322(9) Uani 1 1 d RU
C255 C 0.2320(9) 0.3676(2) 0.3836(2) 0.288(8) Uani 1 1 d RU
H255 H 0.3098 0.3646 0.3773 0.346 Uiso 1 1 d R
C256 C 0.1887(9) 0.3678(2) 0.4249(2) 0.211(6) Uani 1 1 d RU
H256 H 0.2375 0.3649 0.4463 0.253 Uiso 1 1 d R
C301 C 0.7903(17) 0.7500(11) 1.0369(4) 0.190(6) Uani 1 1 d U
C401 C 0.7416(11) 0.8600(10) 1.0378(4) 0.146(4) Uani 1 1 d U
C451 C 0.59986(10) 0.99142(6) 0.84839(3) 0.182(6) Uani 1 1 d U
H451 H 0.6096 1.0255 0.8313 0.218 Uiso 1 1 calc R
C452 C 0.54985(10) 0.99839(6) 0.88861(3) 0.140(4) Uani 1 1 d RU
H452 H 0.5261 1.0371 0.8984 0.168 Uiso 1 1 d R
C453 C 0.53535(10) 0.94745(6) 0.91417(3) 0.118(4) Uani 1 1 d RU
C454 C 0.57087(10) 0.88954(6) 0.89951(3) 0.103(3) Uani 1 1 d RU
C455 C 0.62088(10) 0.88257(6) 0.85930(3) 0.120(4) Uani 1 1 d RU
C456 C 0.63538(10) 0.93351(6) 0.83374(3) 0.146(5) Uani 1 1 d RU
H456 H 0.6688 0.9289 0.8068 0.175 Uiso 1 1 d R
C461 C 0.52631(10) 0.73636(6) 0.97710(3) 0.188(6) Uani 1 1 d RU
H461 H 0.5155 0.7024 0.9941 0.226 Uiso 1 1 d R
C462 C 0.57014(10) 0.72991(6) 0.93609(3) 0.201(6) Uani 1 1 d RU
C463 C 0.58630(10) 0.78070(6) 0.91074(3) 0.161(5) Uani 1 1 d RU
C464 C 0.55864(10) 0.83795(6) 0.92639(3) 0.114(3) Uani 1 1 d RU
C465 C 0.51482(10) 0.84440(6) 0.96740(3) 0.128(4) Uani 1 1 d RU
C466 C 0.49865(10) 0.79361(6) 0.99276(3) 0.166(5) Uani 1 1 d RU
H466 H 0.4693 0.7979 1.0202 0.199 Uiso 1 1 d R
C471 C 0.14693(10) 0.08878(6) 0.60178(3) 0.066(2) Uani 1 1 d RU
C472 C 0.11900(10) 0.05877(6) 0.63941(3) 0.083(3) Uani 1 1 d RU
C473 C 0.15743(10) -0.00457(6) 0.64583(3) 0.086(3) Uani 1 1 d RU
H473 H 0.1387 -0.0247 0.671 0.104 Uiso 1 1 d R
C474 C 0.22380(10) -0.03792(6) 0.61462(3) 0.097(3) Uani 1 1 d RU
H474 H 0.2495 -0.0803 0.6189 0.116 Uiso 1 1 d R
C475 C 0.25173(10) -0.00791(6) 0.57698(3) 0.088(3) Uani 1 1 d RU
H475 H 0.2961 -0.0302 0.5561 0.105 Uiso 1 1 d R
C476 C 0.21329(10) 0.05544(6) 0.57056(3) 0.073(3) Uani 1 1 d RU
C481 C 0.10647(10) 0.24719(6) 0.55178(3) 0.080(3) Uani 1 1 d RU
C482 C 0.04259(10) 0.28104(6) 0.58322(3) 0.108(4) Uani 1 1 d RU
H482 H 0.0202 0.3236 0.5792 0.13 Uiso 1 1 d R
C483 C 0.01212(10) 0.25133(6) 0.62061(3) 0.118(4) Uani 1 1 d RU
H483 H -0.0306 0.274 0.6417 0.142 Uiso 1 1 d R
C484 C 0.04552(10) 0.18778(6) 0.62656(3) 0.098(3) Uani 1 1 d RU
C485 C 0.10939(10) 0.15393(6) 0.59511(3) 0.073(2) Uani 1 1 d RU
C486 C 0.13986(10) 0.18363(6) 0.55772(3) 0.078(3) Uani 1 1 d RU
C491 C 0.16789(10) 0.85660(6) 1.07315(3) 0.141(4) Uani 1 1 d RU
C492 C 0.17398(10) 0.91041(6) 1.08892(3) 0.203(6) Uani 1 1 d RU
H492 H 0.1204 0.947 1.0819 0.243 Uiso 1 1 d R
C493 C 0.26010(10) 0.90957(6) 1.11518(3) 0.209(6) Uani 1 1 d RU
H493 H 0.2642 0.9456 1.1257 0.251 Uiso 1 1 d R
C494 C 0.34013(10) 0.85492(6) 1.12568(3) 0.182(5) Uani 1 1 d RU
C495 C 0.33404(10) 0.80111(6) 1.10991(3) 0.210(6) Uani 1 1 d RU
H495 H 0.3876 0.7645 1.1169 0.252 Uiso 1 1 d R
C496 C 0.24792(10) 0.80195(6) 1.08365(3) 0.204(6) Uani 1 1 d RU
H496 H 0.2438 0.766 1.0731 0.244 Uiso 1 1 d R
C511 C 0.53465(10) 0.81180(6) 1.14566(3) 0.244(7) Uani 1 1 d RU
C512 C 0.60607(10) 0.79492(6) 1.17882(3) 0.195(6) Uani 1 1 d RU
H512 H 0.5745 0.7939 1.2061 0.234 Uiso 1 1 d R
C513 C 0.72468(10) 0.77953(6) 1.17117(3) 0.146(5) Uani 1 1 d RU
H513 H 0.7725 0.7682 1.1934 0.175 Uiso 1 1 d R
C514 C 0.77188(10) 0.78102(6) 1.13037(3) 0.141(5) Uani 1 1 d RU
H514 H 0.8512 0.7707 1.1253 0.169 Uiso 1 1 d R
C515 C 0.70046(10) 0.79790(6) 1.09722(3) 0.178(5) Uani 1 1 d RU
C516 C 0.58185(10) 0.81329(6) 1.10486(3) 0.237(7) Uani 1 1 d RU
H516 H 0.5341 0.8246 1.0827 0.284 Uiso 1 1 d R
C651 C 0.13666(10) 0.86044(6) 0.99023(3) 0.100(3) Uani 1 1 d RU
C652 C 0.19084(10) 0.80305(6) 0.97689(3) 0.141(5) Uani 1 1 d RU
H652 H 0.1913 0.768 0.9946 0.169 Uiso 1 1 d R
C653 C 0.24428(10) 0.79806(6) 0.93705(3) 0.125(4) Uani 1 1 d RU
H653 H 0.2805 0.7597 0.9281 0.15 Uiso 1 1 d R
C654 C 0.24354(10) 0.85046(6) 0.91055(3) 0.085(3) Uani 1 1 d RU
C655 C 0.18936(10) 0.90786(6) 0.92389(3) 0.104(4) Uani 1 1 d RU
H655 H 0.1889 0.9429 0.9062 0.125 Uiso 1 1 d R
C656 C 0.13592(10) 0.91285(6) 0.96373(3) 0.098(3) Uani 1 1 d RU
H656 H 0.0997 0.9512 0.9727 0.118 Uiso 1 1 d R
C661 C 0.38326(10) 0.82622(6) 0.78501(3) 0.096(3) Uani 1 1 d RU
C662 C 0.36089(10) 0.77684(6) 0.81042(3) 0.112(4) Uani 1 1 d RU
H662 H 0.3744 0.7387 0.8 0.134 Uiso 1 1 d R
C663 C 0.31838(10) 0.78443(6) 0.85147(3) 0.120(4) Uani 1 1 d RU
H663 H 0.3034 0.7514 0.8685 0.144 Uiso 1 1 d R
C664 C 0.29826(10) 0.84140(6) 0.86712(3) 0.081(3) Uani 1 1 d RU
C665 C 0.32064(10) 0.89078(6) 0.84171(3) 0.093(3) Uani 1 1 d RU
H665 H 0.3072 0.9289 0.8522 0.111 Uiso 1 1 d R
C666 C 0.36314(10) 0.88319(6) 0.80066(3) 0.096(3) Uani 1 1 d RU
H666 H 0.3781 0.9162 0.7837 0.115 Uiso 1 1 d R
C671 C 1.29581(10) 0.90306(6) 0.33188(3) 0.083(3) Uani 1 1 d RU
C672 C 1.33339(10) 0.84508(6) 0.35228(3) 0.091(3) Uani 1 1 d RU
H672 H 1.3885 0.8149 0.3391 0.109 Uiso 1 1 d R
C673 C 1.28866(10) 0.83218(6) 0.39231(3) 0.090(3) Uani 1 1 d RU
H673 H 1.3138 0.7934 0.406 0.109 Uiso 1 1 d R
C674 C 1.20635(10) 0.87725(6) 0.41194(3) 0.077(3) Uani 1 1 d RU
C675 C 1.16877(10) 0.93523(6) 0.39154(3) 0.088(3) Uani 1 1 d RU
H675 H 1.1137 0.9654 0.4047 0.106 Uiso 1 1 d R
C676 C 1.21350(10) 0.94813(6) 0.35151(3) 0.094(3) Uani 1 1 d RU
H676 H 1.1884 0.9869 0.3379 0.112 Uiso 1 1 d R
C681 C 1.09705(10) 0.83322(6) 0.53900(3) 0.075(3) Uani 1 1 d RU
C682 C 1.10790(10) 0.79177(6) 0.50907(3) 0.087(3) Uani 1 1 d RU
H682 H 1.0949 0.7534 0.5167 0.105 Uiso 1 1 d R
C683 C 1.13813(10) 0.80772(6) 0.46770(3) 0.071(3) Uani 1 1 d RU
H683 H 1.1454 0.78 0.4477 0.086 Uiso 1 1 d R
C684 C 1.15752(10) 0.86512(6) 0.45627(3) 0.077(3) Uani 1 1 d RU
C685 C 1.14667(10) 0.90658(6) 0.48620(3) 0.069(3) Uani 1 1 d RU
H685 H 1.1596 0.945 0.4786 0.083 Uiso 1 1 d R
C686 C 1.11643(10) 0.89063(6) 0.52757(3) 0.083(3) Uani 1 1 d RU
H686 H 1.1092 0.9184 0.5476 0.1 Uiso 1 1 d R
C711 C 0.56940(10) 0.81840(6) 0.72561(3) 0.110(4) Uani 1 1 d RU
C712 C 0.60127(10) 0.87303(6) 0.72574(3) 0.105(3) Uani 1 1 d RU
H712 H 0.5455 0.9093 0.7297 0.126 Uiso 1 1 d R
C713 C 0.71647(10) 0.87346(6) 0.72000(3) 0.115(4) Uani 1 1 d RU
H713 H 0.7378 0.91 0.7201 0.138 Uiso 1 1 d R
C714 C 0.79979(10) 0.81927(6) 0.71415(3) 0.122(4) Uani 1 1 d RU
C715 C 0.76792(10) 0.76464(6) 0.71402(3) 0.125(4) Uani 1 1 d RU
H715 H 0.8237 0.7284 0.7101 0.15 Uiso 1 1 d R
C716 C 0.65273(10) 0.76420(6) 0.71976(3) 0.118(4) Uani 1 1 d RU
H716 H 0.6314 0.7276 0.7197 0.141 Uiso 1 1 d R
C721 C 0.98930(10) 0.85732(6) 0.80543(3) 0.107(4) Uani 1 1 d RU
C722 C 1.07526(10) 0.88652(6) 0.79171(3) 0.101(4) Uani 1 1 d RU
H722 H 1.113 0.901 0.8109 0.121 Uiso 1 1 d R
C723 C 1.10480(10) 0.89413(6) 0.74926(3) 0.125(4) Uani 1 1 d RU
H723 H 1.1623 0.9137 0.7401 0.15 Uiso 1 1 d R
C724 C 1.04839(10) 0.87252(6) 0.72055(3) 0.116(4) Uani 1 1 d RU
H724 H 1.0682 0.8776 0.6922 0.14 Uiso 1 1 d R
C725 C 0.96243(10) 0.84332(6) 0.73427(3) 0.120(4) Uani 1 1 d RU
C726 C 0.93289(10) 0.83571(6) 0.77672(3) 0.113(4) Uani 1 1 d RU
H726 H 0.8754 0.8162 0.7859 0.135 Uiso 1 1 d R
C731 C 0.92077(10) 0.82926(6) 0.60065(3) 0.079(3) Uani 1 1 d RU
C732 C 0.86216(10) 0.78525(6) 0.59612(3) 0.086(3) Uani 1 1 d RU
H732 H 0.9026 0.7464 0.5892 0.103 Uiso 1 1 d R
C733 C 0.74311(10) 0.79935(6) 0.60201(3) 0.072(3) Uani 1 1 d RU
H733 H 0.7039 0.7699 0.599 0.087 Uiso 1 1 d R
C734 C 0.68267(10) 0.85746(6) 0.61242(3) 0.070(2) Uani 1 1 d RU
C735 C 0.74128(10) 0.90147(6) 0.61695(3) 0.071(3) Uani 1 1 d RU
H735 H 0.7008 0.9404 0.6239 0.085 Uiso 1 1 d R
C736 C 0.86033(10) 0.88738(6) 0.61107(3) 0.088(3) Uani 1 1 d RU
H736 H 0.8996 0.9168 0.6141 0.106 Uiso 1 1 d R
C761 C 0.46551(10) 0.83867(6) 0.52215(3) 0.067(3) Uani 1 1 d RU
C762 C 0.52482(10) 0.86181(6) 0.54905(3) 0.074(3) Uani 1 1 d RU
H762 H 0.5748 0.8854 0.5383 0.088 Uiso 1 1 d R
C763 C 0.50938(10) 0.84973(6) 0.59198(3) 0.073(3) Uani 1 1 d RU
C764 C 0.43463(10) 0.81450(6) 0.60801(3) 0.077(3) Uani 1 1 d RU
H764 H 0.4243 0.8064 0.6367 0.092 Uiso 1 1 d R
C765 C 0.37532(10) 0.79136(6) 0.58111(3) 0.085(3) Uani 1 1 d RU
H765 H 0.3253 0.7678 0.5918 0.102 Uiso 1 1 d R
C766 C 0.39075(10) 0.80344(6) 0.53818(3) 0.073(3) Uani 1 1 d RU
H766 H 0.3511 0.788 0.5202 0.087 Uiso 1 1 d R
C820 C 0.60344(10) 0.93624(6) 0.33438(3) 0.061(2) Uani 1 1 d RU
C821 C 0.54699(10) 0.98637(6) 0.35620(3) 0.067(3) Uani 1 1 d RU
H821 H 0.538 1.0259 0.3435 0.081 Uiso 1 1 d R
C822 C 0.50391(10) 0.97746(6) 0.39706(3) 0.073(3) Uani 1 1 d RU
H822 H 0.4661 1.011 0.4117 0.087 Uiso 1 1 d R
C823 C 0.51728(10) 0.91844(6) 0.41609(3) 0.067(2) Uani 1 1 d RU
C824 C 0.57373(10) 0.86832(6) 0.39426(3) 0.060(2) Uani 1 1 d RU
C825 C 0.61680(10) 0.87722(6) 0.35341(3) 0.066(2) Uani 1 1 d RU
C826 C 0.67325(10) 0.82710(6) 0.33159(3) 0.065(2) Uani 1 1 d RU
C827 C 0.68662(10) 0.76807(6) 0.35062(3) 0.081(3) Uani 1 1 d RU
H827 H 0.7244 0.7345 0.336 0.097 Uiso 1 1 d R
C828 C 0.64355(10) 0.75917(6) 0.39147(3) 0.086(3) Uani 1 1 d RU
H828 H 0.6525 0.7197 0.4042 0.103 Uiso 1 1 d R
C829 C 0.58710(10) 0.80929(6) 0.41329(3) 0.066(2) Uani 1 1 d RU
C830 C 0.82735(10) 0.76191(6) 0.98991(3) 0.167(5) Uani 1 1 d RU
C831 C 0.87362(10) 0.71142(6) 0.96716(3) 0.169(7) Uani 1 1 d RU
H831 H 0.8734 0.6723 0.979 0.286 Uiso 1 1 d R
C832 C 0.92022(10) 0.71938(6) 0.92671(3) 0.190(6) Uani 1 1 d RU
H832 H 0.9512 0.6856 0.9115 0.229 Uiso 1 1 d R
C833 C 0.92055(10) 0.77784(6) 0.90902(3) 0.161(5) Uani 1 1 d RU
C834 C 0.87427(10) 0.82834(6) 0.93177(3) 0.109(3) Uani 1 1 d RU
C835 C 0.82767(10) 0.82037(6) 0.97222(3) 0.115(3) Uani 1 1 d RU
C836 C 0.78140(10) 0.87086(6) 0.99498(3) 0.118(3) Uani 1 1 d RU
C837 C 0.78173(10) 0.92932(6) 0.97729(3) 0.155(5) Uani 1 1 d RU
H837 H 0.7508 0.9631 0.9925 0.186 Uiso 1 1 d R
C838 C 0.82833(10) 0.93729(6) 0.93684(3) 0.145(5) Uani 1 1 d RU
H838 H 0.8286 0.9764 0.925 0.174 Uiso 1 1 d R
C839 C 0.87460(10) 0.88680(6) 0.91409(3) 0.104(3) Uani 1 1 d RU
C861 C 0.45123(10) 0.58923(6) 0.89738(3) 0.364(10) Uani 1 1 d RU
C862 C 0.53810(10) 0.57114(6) 0.86670(3) 0.414(12) Uani 1 1 d RU
H862 H 0.6138 0.5694 0.8716 0.496 Uiso 1 1 d R
C863 C 0.51188(10) 0.55558(6) 0.82876(3) 0.484(13) Uani 1 1 d RU
H863 H 0.57 0.5435 0.8082 0.581 Uiso 1 1 d R
C864 C 0.39880(10) 0.55811(6) 0.82149(3) 0.489(13) Uani 1 1 d RU
C865 C 0.31193(10) 0.57619(6) 0.85216(3) 0.453(12) Uani 1 1 d RU
H865 H 0.2363 0.5779 0.8473 0.543 Uiso 1 1 d R
C866 C 0.33815(10) 0.59176(6) 0.89011(3) 0.395(11) Uani 1 1 d RU
H866 H 0.28 0.6039 0.9106 0.474 Uiso 1 1 d R
O1 O 0.4141(6) 0.9525(3) 0.47882(19) 0.079(2) Uani 1 1 d U
O2 O 0.5644(7) 0.7462(3) 0.4751(2) 0.101(3) Uani 1 1 d U
O3 O 0.7623(7) 0.7901(4) 0.2678(2) 0.109(3) Uani 1 1 d U
O4 O 0.2164(10) 0.3716(3) 0.5525(3) 0.165(4) Uani 1 1 d U
O5 O -0.0846(9) 0.3580(4) 0.4864(4) 0.184(4) Uani 1 1 d DU
O6 O 0.5669(5) 0.8707(3) 0.61859(17) 0.082(2) Uani 1 1 d U
O7 O 1.0300(6) 0.8684(4) 0.1705(2) 0.109(2) Uani 1 1 d U
O11 O 0.0026(10) 0.9320(5) 1.0414(3) 0.182(4) Uani 1 1 d U
O12 O 0.4197(7) 0.7588(4) 0.7241(2) 0.138(3) Uani 1 1 d U
O14 O 0.9120(7) 0.8227(5) 0.7035(2) 0.142(3) Uani 1 1 d U
O21 O 0.3559(7) 0.8748(5) 0.7081(2) 0.135(3) Uani 1 1 d U
O41 O 0.6340(6) 0.9991(3) 0.27330(19) 0.091(2) Uani 1 1 d U
O111 O 0.7025(10) 0.9055(6) 1.0589(3) 0.217(6) Uani 1 1 d U
O121 O 0.8107(16) 0.6987(7) 1.0545(3) 0.305(9) Uani 1 1 d U
O501 O 0.9086(10) 0.9482(4) 0.8535(3) 0.154(4) Uani 1 1 d U
O502 O 1.0200(12) 0.7431(5) 0.8467(3) 0.210(6) Uani 1 1 d U
O561 O 1.1072(6) 0.8529(3) 0.61642(18) 0.093(2) Uani 1 1 d U
O562 O 1.1133(5) 0.7463(3) 0.5994(2) 0.0832(19) Uani 1 1 d U
O563 O 1.3445(7) 0.9826(4) 0.2753(2) 0.131(3) Uani 1 1 d U
O564 O 1.4599(7) 0.8730(4) 0.2750(2) 0.120(3) Uani 1 1 d U
O601 O 0.0102(7) 0.8207(5) 1.0480(2) 0.128(3) Uani 1 1 d U
O651 O 0.4165(10) 0.8602(6) 1.1536(3) 0.201(4) Uani 1 1 d U
N1 N 0.4924(7) 0.8502(4) 0.4774(2) 0.070(2) Uani 1 1 d U
N2 N 0.7004(7) 0.8959(4) 0.2702(2) 0.073(2) Uani 1 1 d U
N5 N 0.0959(10) 0.3489(4) 0.5070(3) 0.108(3) Uani 1 1 d U
N9 N 0.7448(10) 0.8059(8) 1.0558(3) 0.151(4) Uani 1 1 d U
N12 N 0.9599(8) 0.8472(5) 0.8485(3) 0.094(3) Uani 1 1 d U
N31 N 0.557(3) 0.6191(10) 0.9417(7) 0.274(6) Uani 1 1 d U
O555 O 0.3429(19) 0.6519(6) 0.9524(5) 0.283(7) Uani 1 1 d U
H555 H 0.3181 0.6439 0.9762 0.425 Uiso 1 1 calc R
S1 S 1.0696(2) 0.81253(17) 0.59213(8) 0.0850(9) Uani 1 1 d U
S2 S 1.3517(3) 0.9173(2) 0.28086(9) 0.1091(12) Uani 1 1 d U
S3 S 0.0641(3) 0.8691(2) 1.04050(9) 0.1172(12) Uani 1 1 d U
S4 S 0.4223(3) 0.8166(2) 0.73159(9) 0.1106(12) Uani 1 1 d U
C271 C 0.457(3) 0.5522(11) 0.9714(9) 0.241(8) Uani 1 1 d U
F1 F 0.1816(17) 0.3740(5) 0.3092(4) 0.380(9) Uani 1 1 d U
F2 F 0.350(2) 0.5370(11) 0.7898(5) 0.517(14) Uani 1 1 d U
C161 C 0.639(3) 0.5837(13) 0.9710(11) 0.261(8) Uani 1 1 d U
O499 O 0.716(2) 0.5941(10) 0.9833(8) 0.361(11) Uani 1 1 d U
H5 H -0.118(7) 0.369(6) 0.514(2) 0.15 Uiso 1 1 d D

loop_
_atom_site_aniso_label
_atom_site_aniso_U_11
_atom_site_aniso_U_22
_atom_site_aniso_U_33
_atom_site_aniso_U_23
_atom_site_aniso_U_13
_atom_site_aniso_U_12
C012 0.047(7) 0.077(6) 0.058(5) -0.008(4) -0.012(5) -0.023(5)
C563 0.049(7) 0.085(5) 0.080(6) -0.013(5) 0.009(5) -0.025(5)
C226 0.053(6) 0.166(10) 0.043(5) -0.013(6) 0.001(4) -0.039(7)
C022 0.070(8) 0.085(6) 0.069(5) -0.001(5) -0.005(5) -0.015(6)
C221 0.057(6) 0.147(9) 0.051(5) -0.020(5) -0.003(4) -0.039(7)
C223 0.064(6) 0.177(11) 0.059(5) 0.015(7) -0.021(5) -0.022(7)
C225 0.048(5) 0.178(10) 0.065(6) -0.017(7) 0.003(4) -0.037(7)
C565 0.062(8) 0.205(10) 0.069(7) -0.005(6) -0.010(6) -0.054(8)
C052 0.060(8) 0.109(6) 0.062(5) -0.016(5) -0.005(5) -0.003(7)
C234 0.036(6) 0.174(10) 0.056(6) -0.013(7) 0.012(4) -0.032(7)
C056 0.039(7) 0.106(6) 0.069(5) -0.015(5) 0.000(5) -0.029(6)
C222 0.058(7) 0.150(10) 0.056(5) -0.024(6) -0.005(4) -0.012(7)
C561 0.102(10) 0.155(7) 0.053(6) -0.024(6) 0.001(6) -0.013(9)
C564 0.066(8) 0.094(6) 0.074(6) -0.008(5) -0.008(5) -0.019(6)
C224 0.067(6) 0.166(10) 0.050(5) -0.010(6) 0.003(5) -0.034(7)
C231 0.037(6) 0.170(9) 0.053(6) -0.010(7) 0.009(5) -0.035(7)
C232 0.074(9) 0.154(9) 0.071(7) -0.018(7) 0.002(5) -0.027(7)
C460 0.083(8) 0.071(5) 0.117(7) -0.015(5) -0.003(6) -0.017(6)
C562 0.090(9) 0.153(7) 0.062(6) -0.012(6) 0.001(6) -0.062(8)
C236 0.046(7) 0.157(8) 0.065(7) -0.011(7) 0.002(5) -0.020(7)
C233 0.056(7) 0.165(8) 0.049(6) 0.009(6) -0.001(5) -0.032(7)
C118 0.188(14) 0.149(8) 0.071(7) -0.017(6) 0.038(8) -0.042(11)
C235 0.058(8) 0.144(9) 0.066(7) -0.007(6) 0.008(5) -0.037(6)
C122 0.110(10) 0.143(8) 0.078(6) -0.009(6) -0.019(7) -0.042(9)
C125 0.153(12) 0.068(6) 0.148(10) -0.015(7) -0.042(8) -0.021(6)
C127 0.141(12) 0.058(6) 0.182(13) 0.005(7) -0.050(8) -0.019(7)
C566 0.095(10) 0.187(9) 0.104(8) 0.000(7) -0.002(7) -0.044(9)
C135 0.170(12) 0.063(6) 0.165(8) 0.005(7) -0.040(7) -0.032(7)
C568 0.114(11) 0.273(11) 0.070(8) -0.042(7) 0.030(7) -0.089(11)
C142 0.163(14) 0.079(8) 0.267(17) -0.027(10) -0.101(12) -0.010(8)
C149 0.190(15) 0.065(7) 0.259(17) -0.010(9) -0.108(10) -0.017(9)
C151 0.36(2) 0.191(10) 0.232(16) -0.021(9) 0.110(16) -0.087(14)
C567 0.153(13) 0.238(11) 0.093(8) -0.019(8) 0.015(9) -0.052(11)
C362 0.399(18) 0.207(17) 0.196(13) 0.014(11) -0.001(14) -0.125(11)
C179 0.31(2) 0.136(12) 0.245(18) -0.021(9) -0.003(14) -0.101(14)
C189 0.189(15) 0.162(13) 0.213(16) -0.043(9) -0.003(11) -0.099(12)
C251 0.367(17) 0.102(10) 0.150(8) -0.035(9) -0.003(9) -0.020(13)
C252 0.471(19) 0.157(13) 0.159(10) -0.011(14) -0.036(11) -0.065(16)
C253 0.62(2) 0.126(12) 0.149(9) -0.004(13) -0.007(13) -0.075(18)
C254 0.64(2) 0.149(14) 0.147(9) 0.016(15) 0.057(12) -0.072(19)
C255 0.54(2) 0.130(12) 0.148(10) 0.011(13) 0.087(11) -0.048(16)
C256 0.378(17) 0.064(8) 0.154(9) -0.019(9) 0.079(10) -0.017(12)
C301 0.263(16) 0.318(11) 0.057(7) -0.039(7) 0.029(9) -0.198(13)
C401 0.044(9) 0.315(11) 0.065(7) -0.029(7) 0.002(7) -0.017(11)
C451 0.108(12) 0.237(10) 0.146(11) 0.043(10) 0.016(10) 0.021(12)
C452 0.079(10) 0.198(9) 0.123(9) 0.050(7) -0.012(7) -0.022(9)
C453 0.065(9) 0.186(8) 0.093(7) 0.014(6) -0.017(7) -0.022(8)
C454 0.055(8) 0.196(8) 0.074(6) -0.012(5) -0.023(5) -0.055(8)
C455 0.047(8) 0.244(10) 0.068(6) 0.015(6) -0.016(6) -0.044(9)
C456 0.064(9) 0.255(12) 0.120(9) 0.021(8) -0.007(7) -0.056(10)
C461 0.225(16) 0.200(10) 0.162(11) -0.012(9) 0.056(12) -0.116(13)
C462 0.253(16) 0.208(10) 0.160(11) -0.022(8) 0.072(12) -0.118(13)
C463 0.180(13) 0.198(8) 0.116(9) -0.012(7) 0.028(9) -0.081(11)
C464 0.085(9) 0.198(8) 0.077(6) -0.010(6) -0.002(6) -0.068(9)
C465 0.124(11) 0.188(9) 0.079(7) 0.015(6) -0.015(7) -0.059(10)
C466 0.197(13) 0.228(11) 0.116(9) -0.018(8) 0.049(9) -0.148(12)
C471 0.042(6) 0.110(5) 0.056(5) -0.009(4) -0.009(4) -0.034(5)
C472 0.080(8) 0.117(6) 0.062(5) -0.002(5) -0.011(5) -0.044(6)
C473 0.066(8) 0.119(6) 0.089(7) 0.005(5) -0.009(5) -0.053(6)
C474 0.079(9) 0.115(7) 0.097(8) 0.005(5) -0.011(6) -0.030(6)
C475 0.078(8) 0.086(6) 0.108(7) 0.000(5) -0.014(6) -0.037(6)
C476 0.060(7) 0.094(5) 0.067(5) -0.006(4) -0.007(5) -0.020(6)
C481 0.067(8) 0.093(5) 0.085(6) -0.017(5) -0.003(5) -0.023(6)
C482 0.110(10) 0.100(7) 0.119(8) -0.038(6) 0.000(7) -0.027(7)
C483 0.119(10) 0.122(7) 0.099(8) -0.035(6) 0.023(7) -0.004(8)
C484 0.102(9) 0.120(6) 0.075(6) -0.027(5) 0.003(6) -0.030(7)
C485 0.057(7) 0.107(5) 0.061(5) -0.013(4) -0.006(5) -0.029(6)
C486 0.076(8) 0.087(5) 0.071(6) -0.011(4) 0.005(5) -0.024(6)
C491 0.105(8) 0.287(13) 0.065(6) -0.009(8) 0.035(5) -0.123(7)
C492 0.204(14) 0.315(13) 0.131(12) -0.009(11) -0.056(10) -0.131(11)
C493 0.169(14) 0.363(15) 0.139(13) -0.004(12) -0.050(9) -0.137(11)
C494 0.155(10) 0.359(15) 0.068(8) 0.047(9) -0.019(8) -0.152(10)
C495 0.118(11) 0.411(16) 0.104(11) -0.088(11) 0.013(7) -0.055(11)
C496 0.124(12) 0.379(15) 0.095(10) -0.110(11) -0.014(7) -0.005(10)
C511 0.125(8) 0.56(2) 0.040(6) -0.031(12) 0.029(6) -0.081(12)
C512 0.128(8) 0.438(19) 0.048(6) -0.066(10) 0.013(6) -0.112(11)
C513 0.131(8) 0.286(15) 0.054(5) -0.036(8) 0.010(6) -0.109(10)
C514 0.120(9) 0.275(14) 0.054(5) 0.006(8) 0.007(5) -0.109(10)
C515 0.120(8) 0.408(16) 0.048(5) -0.044(7) 0.018(5) -0.140(11)
C516 0.119(8) 0.58(2) 0.047(5) -0.018(11) 0.006(6) -0.165(12)
C651 0.117(10) 0.129(8) 0.050(5) 0.002(5) 0.005(5) -0.029(7)
C652 0.209(14) 0.128(8) 0.060(7) 0.010(6) 0.039(7) -0.019(9)
C653 0.164(12) 0.133(8) 0.072(7) -0.008(6) 0.032(7) -0.038(8)
C654 0.091(9) 0.113(7) 0.058(5) -0.007(4) -0.002(5) -0.036(7)
C655 0.115(10) 0.126(7) 0.061(6) -0.002(6) 0.026(6) -0.026(8)
C656 0.119(10) 0.123(7) 0.045(5) -0.006(5) -0.003(5) -0.019(7)
C661 0.093(8) 0.145(9) 0.070(5) -0.032(5) 0.007(5) -0.061(8)
C662 0.124(10) 0.147(8) 0.082(6) -0.025(6) 0.009(7) -0.064(8)
C663 0.162(12) 0.121(8) 0.076(6) -0.015(6) 0.017(7) -0.040(9)
C664 0.080(8) 0.103(7) 0.061(5) 0.001(4) -0.009(5) -0.026(6)
C665 0.107(9) 0.116(7) 0.060(5) -0.014(5) 0.003(6) -0.036(7)
C666 0.102(9) 0.133(8) 0.062(5) -0.019(5) 0.012(6) -0.046(8)
C671 0.047(7) 0.138(8) 0.073(5) -0.017(5) -0.016(4) -0.031(6)
C672 0.061(8) 0.147(8) 0.066(5) -0.020(5) -0.011(5) -0.023(6)
C673 0.057(8) 0.135(8) 0.083(6) -0.021(6) 0.003(5) -0.029(6)
C674 0.049(7) 0.113(7) 0.080(5) -0.025(5) 0.003(5) -0.037(6)
C675 0.093(8) 0.112(7) 0.078(6) -0.012(5) -0.005(5) -0.058(6)
C676 0.064(8) 0.153(8) 0.070(6) -0.029(5) -0.005(5) -0.031(6)
C681 0.068(7) 0.092(7) 0.062(4) -0.016(4) 0.002(5) -0.013(6)
C682 0.068(7) 0.132(8) 0.078(5) -0.030(5) 0.012(6) -0.050(7)
C683 0.048(6) 0.111(7) 0.066(5) -0.023(5) -0.002(5) -0.032(6)
C684 0.041(6) 0.115(7) 0.075(5) -0.012(5) -0.005(5) -0.018(6)
C685 0.043(6) 0.111(7) 0.062(5) -0.016(4) 0.004(5) -0.031(6)
C686 0.069(7) 0.105(7) 0.082(5) -0.019(5) 0.023(6) -0.036(6)
C711 0.091(6) 0.194(10) 0.059(6) -0.032(8) -0.005(6) -0.051(6)
C712 0.094(7) 0.183(9) 0.040(5) 0.004(7) 0.004(6) -0.049(7)
C713 0.076(7) 0.205(10) 0.061(7) 0.019(8) -0.005(7) -0.042(7)
C714 0.087(7) 0.235(12) 0.047(6) -0.011(9) 0.001(7) -0.048(7)
C715 0.094(7) 0.210(10) 0.067(7) -0.023(8) -0.001(7) -0.026(7)
C716 0.090(7) 0.192(9) 0.071(7) -0.020(8) -0.007(8) -0.031(7)
C721 0.053(7) 0.203(11) 0.067(5) 0.005(6) 0.005(5) -0.046(7)
C722 0.045(7) 0.185(11) 0.073(5) 0.010(7) -0.015(5) -0.033(7)
C723 0.076(9) 0.225(13) 0.068(6) 0.019(8) -0.001(6) -0.041(8)
C724 0.040(8) 0.222(13) 0.071(6) 0.002(7) 0.005(5) -0.013(7)
C725 0.078(9) 0.215(12) 0.063(5) 0.004(7) -0.003(6) -0.036(7)
C726 0.066(8) 0.204(11) 0.076(5) -0.017(7) 0.018(6) -0.052(7)
C731 0.062(5) 0.106(7) 0.070(6) -0.020(6) -0.007(5) -0.020(4)
C732 0.080(6) 0.117(7) 0.068(6) -0.027(6) 0.021(6) -0.039(6)
C733 0.075(6) 0.095(6) 0.059(6) -0.012(5) -0.012(6) -0.039(5)
C734 0.074(6) 0.107(7) 0.036(5) 0.000(5) -0.008(5) -0.034(5)
C735 0.071(6) 0.089(6) 0.059(6) -0.021(5) 0.003(6) -0.026(5)
C736 0.072(6) 0.110(7) 0.091(7) -0.020(6) -0.013(7) -0.031(5)
C761 0.062(7) 0.088(7) 0.053(4) -0.006(4) -0.001(4) -0.021(5)
C762 0.050(7) 0.114(8) 0.061(4) -0.007(5) 0.005(5) -0.030(6)
C763 0.053(7) 0.111(8) 0.052(5) -0.024(5) 0.006(5) -0.011(5)
C764 0.053(7) 0.115(8) 0.060(5) 0.002(5) 0.004(5) -0.021(5)
C765 0.088(8) 0.108(8) 0.060(5) -0.005(6) 0.007(5) -0.032(6)
C766 0.041(6) 0.109(8) 0.067(5) 0.000(5) -0.009(5) -0.019(5)
C820 0.048(6) 0.082(5) 0.055(5) -0.007(4) -0.021(4) -0.012(5)
C821 0.077(8) 0.082(6) 0.049(5) -0.007(4) 0.004(5) -0.031(6)
C822 0.066(7) 0.094(6) 0.050(5) -0.008(5) 0.002(5) -0.008(6)
C823 0.051(7) 0.092(5) 0.063(5) -0.013(4) -0.008(4) -0.024(5)
C824 0.044(6) 0.096(5) 0.044(4) -0.011(4) -0.017(4) -0.020(5)
C825 0.055(7) 0.087(5) 0.057(5) -0.007(4) -0.005(4) -0.021(5)
C826 0.047(6) 0.087(5) 0.062(5) -0.011(4) -0.016(4) -0.015(5)
C827 0.079(8) 0.085(6) 0.071(5) -0.016(5) -0.003(5) -0.006(6)
C828 0.089(9) 0.086(6) 0.075(6) 0.000(5) -0.013(6) -0.008(6)
C829 0.064(7) 0.087(5) 0.052(5) -0.011(4) -0.012(4) -0.025(5)
C830 0.219(14) 0.248(10) 0.064(7) -0.026(6) 0.063(8) -0.129(12)
C831 0.221(2) 0.236(10) 0.103(9) -0.031(8) 0.089(12) -0.177(14)
C832 0.325(18) 0.210(9) 0.074(8) -0.043(7) 0.059(10) -0.145(13)
C833 0.236(14) 0.201(9) 0.064(7) -0.031(6) 0.049(8) -0.100(11)
C834 0.082(8) 0.200(8) 0.046(5) -0.010(5) 0.005(5) -0.042(8)
C835 0.082(9) 0.228(9) 0.058(6) -0.030(5) 0.012(6) -0.079(8)
C836 0.053(8) 0.254(10) 0.057(6) -0.039(6) -0.006(5) -0.047(9)
C837 0.128(12) 0.220(9) 0.080(7) -0.026(7) -0.025(7) 0.033(10)
C838 0.144(13) 0.204(9) 0.065(6) -0.018(6) -0.043(7) 0.007(10)
C839 0.062(8) 0.183(8) 0.067(6) -0.008(5) -0.008(6) -0.030(8)
C861 0.55(2) 0.37(2) 0.207(13) -0.029(14) -0.031(16) -0.18(2)
C862 0.60(3) 0.47(3) 0.224(19) -0.12(2) -0.011(17) -0.21(3)
C863 0.65(3) 0.57(3) 0.242(19) -0.14(2) -0.09(2) -0.10(3)
C864 0.68(3) 0.57(3) 0.24(2) -0.09(2) -0.128(19) -0.14(3)
C865 0.64(3) 0.54(3) 0.22(2) -0.01(2) -0.114(18) -0.20(3)
C866 0.58(3) 0.45(2) 0.216(18) -0.018(19) -0.046(17) -0.24(2)
O1 0.068(5) 0.107(5) 0.060(4) -0.017(4) 0.004(4) -0.015(4)
O2 0.119(7) 0.086(5) 0.087(5) 0.020(4) -0.018(5) -0.013(5)
O3 0.106(7) 0.137(6) 0.068(5) -0.030(4) 0.011(4) 0.000(5)
O4 0.188(11) 0.071(5) 0.232(11) -0.012(6) -0.107(8) 0.003(6)
O5 0.150(9) 0.083(6) 0.324(15) -0.009(8) -0.080(8) -0.022(6)
O6 0.054(4) 0.143(6) 0.054(4) -0.003(4) -0.005(3) -0.035(4)
O7 0.047(4) 0.212(8) 0.078(5) -0.044(5) 0.010(3) -0.044(5)
O11 0.239(12) 0.196(7) 0.082(6) -0.045(6) 0.037(6) -0.005(7)
O12 0.157(8) 0.184(7) 0.103(6) -0.070(5) 0.073(6) -0.101(7)
O14 0.078(6) 0.268(10) 0.081(5) -0.043(6) 0.013(5) -0.042(6)
O21 0.094(6) 0.231(8) 0.076(5) -0.004(5) 0.011(5) -0.043(6)
O41 0.085(6) 0.130(5) 0.059(4) 0.002(4) 0.004(4) -0.038(5)
O111 0.174(11) 0.327(11) 0.074(6) -0.018(7) 0.023(7) 0.066(10)
O121 0.63(3) 0.317(11) 0.071(7) -0.029(7) 0.094(11) -0.328(15)
O501 0.229(11) 0.140(7) 0.092(6) 0.007(5) 0.001(7) -0.053(8)
O502 0.357(17) 0.160(8) 0.081(6) -0.027(6) 0.050(8) -0.021(10)
O561 0.085(5) 0.152(6) 0.057(4) -0.017(4) 0.003(4) -0.055(5)
O562 0.043(4) 0.112(5) 0.094(5) 0.002(4) -0.008(4) -0.020(4)
O563 0.158(8) 0.196(6) 0.070(5) 0.001(5) 0.004(5) -0.107(6)
O564 0.057(5) 0.258(8) 0.057(4) -0.005(5) -0.008(4) -0.061(5)
O601 0.109(7) 0.242(8) 0.054(4) 0.004(5) -0.013(4) -0.086(6)
O651 0.170(8) 0.383(14) 0.065(5) -0.004(7) -0.012(5) -0.098(8)
N1 0.065(6) 0.090(5) 0.056(4) -0.006(4) -0.019(4) -0.014(5)
N2 0.048(6) 0.120(5) 0.053(4) -0.013(4) -0.002(4) -0.026(5)
N5 0.127(8) 0.064(5) 0.137(7) -0.017(5) -0.009(6) -0.031(6)
N9 0.120(8) 0.350(10) 0.036(5) -0.047(6) 0.014(5) -0.149(9)
N12 0.069(7) 0.151(7) 0.065(4) -0.008(5) -0.007(4) -0.034(6)
N31 0.425(16) 0.211(12) 0.212(14) 0.010(9) 0.017(13) -0.150(13)
O555 0.419(17) 0.145(10) 0.303(16) -0.005(10) -0.121(15) -0.076(11)
S1 0.057(2) 0.137(3) 0.0676(17) -0.0084(18) 0.0025(15) -0.038(2)
S2 0.082(3) 0.201(4) 0.0617(18) -0.003(2) -0.0020(18) -0.069(3)
S3 0.127(3) 0.165(3) 0.0612(19) -0.016(2) 0.022(2) -0.045(3)
S4 0.103(3) 0.176(4) 0.0678(19) -0.040(2) 0.0280(19) -0.061(3)
C271 0.35(2) 0.141(12) 0.251(17) 0.024(12) -0.060(17) -0.101(12)
F1 0.76(3) 0.205(10) 0.153(8) -0.011(9) 0.056(12) -0.105(14)
F2 0.77(4) 0.57(3) 0.242(16) -0.035(17) -0.177(19) -0.17(3)
C161 0.38(2) 0.168(15) 0.27(2) -0.021(11) -0.005(15) -0.148(15)
O499 0.41(3) 0.297(19) 0.44(3) -0.003(17) -0.053(18) -0.217(18)

loop_
_atom_type_symbol
_atom_type_description
_atom_type_scat_dispersion_real
_atom_type_scat_dispersion_imag
_atom_type_scat_source
C C 0.0181 0.0091 'International Tables Vol C Tables 4.2.6.8 and 6.1.1.4'
H H 0 0 'International Tables Vol C Tables 4.2.6.8 and 6.1.1.4'
O O 0.0492 0.0322 'International Tables Vol C Tables 4.2.6.8 and 6.1.1.4'
N N 0.0311 0.018 'International Tables Vol C Tables 4.2.6.8 and 6.1.1.4'
F F 0.0727 0.0534 'International Tables Vol C Tables 4.2.6.8 and 6.1.1.4'
S S 0.3331 0.5567 'International Tables Vol C Tables 4.2.6.8 and 6.1.1.4'

loop_
_geom_angle_atom_site_label_1
_geom_angle_atom_site_label_2
_geom_angle_atom_site_label_3
_geom_angle
_geom_angle_site_symmetry_1
_geom_angle_site_symmetry_3
O1 C012 N1 122.0(9) . .
O1 C012 C823 123.8(8) . .
N1 C012 C823 114.2(8) . .
C564 C563 C476 117.1(8) . .
C221 C226 C225 117.1(10) . .
O2 C022 N1 128.1(10) . .
O2 C022 C829 121.7(10) . .
N1 C022 C829 110.2(8) . .
C226 C221 C222 122.5(10) . .
C226 C221 N2 118.6(9) . .
C222 C221 N2 118.9(10) . .
C222 C223 C224 121.7(10) . .
O7 C225 C224 117.6(9) . .
O7 C225 C226 119.4(10) . .
C224 C225 C226 123.0(10) . .
C566 C565 C465 109.6(10) . .
O3 C052 N2 127.4(11) . .
O3 C052 C826 121.4(10) . .
N2 C052 C826 111.2(8) . .
C235 C234 C233 120.2(12) . .
C235 C234 S2 126.7(12) . .
C233 C234 S2 113.1(10) . .
O41 C056 N2 122.1(10) . .
O41 C056 C820 119.4(9) . .
N2 C056 C820 118.5(9) . .
C223 C222 C221 120.8(10) . .
C562 C561 C484 120.1(10) . .
C563 C564 C486 120.9(8) . .
C225 C224 C223 114.7(9) . .
C232 C231 O7 116.8(13) . .
C232 C231 C236 125.0(12) . .
O7 C231 C236 117.4(12) . .
C231 C232 C233 119.8(13) . .
C481 C460 N5 120.5(8) . .
C561 C562 C472 121.5(9) . .
C235 C236 C231 112.9(12) . .
C234 C233 C232 116.0(11) . .
O502 C118 N12 124.3(13) . .
O502 C118 C833 116.8(13) . .
N12 C118 C833 118.8(12) . .
C234 C235 C236 125.7(13) . .
O501 C122 N12 123.4(14) . .
O501 C122 C839 124.7(14) . .
N12 C122 C839 111.9(11) . .
C127 C125 C142 127.0(13) . .
C127 C125 C135 106.4(15) . .
C142 C125 C135 125.8(14) . .
C125 C127 C142 120.6(13) . 2_566
C125 C127 C149 104.7(14) . .
C142 C127 C149 134.1(16) 2_566 .
C453 C566 C565 136.0(13) . .
N5 C135 O5 111.5(12) . .
N5 C135 C125 102.8(13) . .
O5 C135 C125 112.9(13) . .
N5 C135 C251 106.2(12) . .
O5 C135 C251 113.1(13) . .
C125 C135 C251 109.6(10) . .
C455 C568 C567 115.9(11) . .
C125 C142 C127 112.2(13) . 2_566
N5 C149 O4 132.5(15) . .
N5 C149 C127 110.6(16) . .
O4 C149 C127 116.7(15) . .
C462 C151 N31 113.8(14) . .
C463 C567 C568 123.7(14) . .
N31 C362 C271 106(3) . .
N31 C362 C861 101(2) . .
C271 C362 C861 114(2) . .
N31 C362 O555 117(3) . .
C271 C362 O555 108(3) . .
C861 C362 O555 110(2) . .
C271 C179 C161 118(3) . .
C271 C179 C189 131(2) . .
C161 C179 C189 111(2) . .
C271 C189 C179 107.4(14) 2_667 .
C252 C251 C256 120 . .
C252 C251 C135 116.5(8) . .
C256 C251 C135 123.2(8) . .
C253 C252 C251 120 . .
C252 C253 C254 120 . .
F1 C254 C255 130.1(10) . .
F1 C254 C253 109.8(10) . .
C255 C254 C253 120 . .
C256 C255 C254 120 . .
C255 C256 C251 120 . .
O121 C301 N9 126.5(15) . .
O121 C301 C830 121.8(18) . .
N9 C301 C830 111.3(14) . .
O111 C401 N9 118.3(14) . .
O111 C401 C836 118.2(17) . .
N9 C401 C836 123.5(16) . .
C452 C451 C456 120 . .
C453 C452 C451 120 . .
C566 C453 C452 126.4(7) . .
C566 C453 C454 113.6(7) . .
C452 C453 C454 120 . .
C455 C454 C453 120 . .
C455 C454 C464 120.7 . .
C453 C454 C464 119.3 . .
C454 C455 C456 120 . .
C454 C455 C568 120.5(5) . .
C456 C455 C568 119.4(5) . .
C455 C456 C451 120 . .
C462 C461 C466 120 . .
C463 C462 C461 120 . .
C463 C462 C151 116.5(7) . .
C461 C462 C151 123.4(7) . .
C567 C463 C462 120.6(7) . .
C567 C463 C464 119.4(7) . .
C462 C463 C464 120 . .
C465 C464 C463 120 . .
C465 C464 C454 120.8 . .
C463 C464 C454 119.1 . .
C464 C465 C466 120 . .
C464 C465 C565 120.1(4) . .
C466 C465 C565 119.1(4) . .
C465 C466 C461 120 . .
C472 C471 C476 120 . .
C472 C471 C485 120.4 . .
C476 C471 C485 119.6 . .
C473 C472 C471 120 . .
C473 C472 C562 121.5(5) . .
C471 C472 C562 118.5(5) . .
C474 C473 C472 120 . .
C473 C474 C475 120 . .
C476 C475 C474 120 . .
C475 C476 C471 120 . .
C475 C476 C563 117.9(4) . .
C471 C476 C563 122.1(4) . .
C482 C481 C486 120 . .
C482 C481 C460 117.5(4) . .
C486 C481 C460 122.5(4) . .
C481 C482 C483 120 . .
C484 C483 C482 120 . .
C485 C484 C483 120 . .
C485 C484 C561 119.6(5) . .
C483 C484 C561 120.4(5) . .
C484 C485 C486 120 . .
C484 C485 C471 119.9 . .
C486 C485 C471 120 . .
C481 C486 C485 120 . .
C481 C486 C564 119.6(4) . .
C485 C486 C564 120.3(4) . .
C492 C491 C496 120 . .
C492 C491 S3 111.67(16) . .
C496 C491 S3 128.22(16) . .
C491 C492 C493 120 . .
C492 C493 C494 120 . .
O651 C494 C495 126.2(6) . .
O651 C494 C493 113.7(6) . .
C495 C494 C493 120 . .
C494 C495 C496 120 . .
C491 C496 C495 120 . .
C516 C511 C512 120 . .
C516 C511 O651 115.3(3) . .
C512 C511 O651 116.8(3) . .
C513 C512 C511 120 . .
C514 C513 C512 120 . .
C513 C514 C515 120 . .
C516 C515 C514 120 . .
C516 C515 N9 118.1(5) . .
C514 C515 N9 121.6(5) . .
C515 C516 C511 120 . .
C652 C651 C656 120 . .
C652 C651 S3 121.66(15) . .
C656 C651 S3 118.32(15) . .
C651 C652 C653 120 . .
C654 C653 C652 120 . .
C653 C654 C655 120 . .
C653 C654 C664 117.1 . .
C655 C654 C664 122.9 . .
C656 C655 C654 120 . .
C655 C656 C651 120 . .
C662 C661 C666 120 . .
C662 C661 S4 118.37(14) . .
C666 C661 S4 121.28(15) . .
C661 C662 C663 120 . .
C664 C663 C662 120 . .
C665 C664 C663 120 . .
C665 C664 C654 120.2 . .
C663 C664 C654 119.6 . .
C666 C665 C664 120 . .
C665 C666 C661 120 . .
C672 C671 C676 120 . .
C672 C671 S2 118.82(16) . .
C676 C671 S2 121.16(16) . .
C671 C672 C673 120 . .
C674 C673 C672 120 . .
C673 C674 C675 120 . .
C673 C674 C684 121.4 . .
C675 C674 C684 118.6 . .
C676 C675 C674 120 . .
C675 C676 C671 120 . .
C682 C681 C686 120 . .
C682 C681 S1 121.13(12) . .
C686 C681 S1 118.70(12) . .
C681 C682 C683 120 . .
C684 C683 C682 120 . .
C683 C684 C685 120 . .
C683 C684 C674 117.9 . .
C685 C684 C674 121.5 . .
C684 C685 C686 120 . .
C685 C686 C681 120 . .
C712 C711 C716 120 . .
C712 C711 S4 121.08(15) . .
C716 C711 S4 118.90(15) . .
C713 C712 C711 120 . .
C714 C713 C712 120 . .
O14 C714 C715 121.4(4) . .
O14 C714 C713 118.1(4) . .
C715 C714 C713 120 . .
C714 C715 C716 120 . .
C715 C716 C711 120 . .
C722 C721 C726 120 . .
C722 C721 N12 121.3(4) . .
C726 C721 N12 118.7(4) . .
C723 C722 C721 120 . .
C724 C723 C722 120 . .
C723 C724 C725 120 . .
O14 C725 C724 116.0(3) . .
O14 C725 C726 124.0(3) . .
C724 C725 C726 120 . .
C725 C726 C721 120 . .
C732 C731 C736 120 . .
C732 C731 S1 120.27(13) . .
C736 C731 S1 119.71(13) . .
C731 C732 C733 120 . .
C732 C733 C734 120 . .
O6 C734 C735 120.2(3) . .
O6 C734 C733 119.8(3) . .
C735 C734 C733 120 . .
C734 C735 C736 120 . .
C735 C736 C731 120 . .
C762 C761 C766 120 . .
C762 C761 N1 116.4(3) . .
C766 C761 N1 123.4(3) . .
C763 C762 C761 120 . .
O6 C763 C762 121.2(2) . .
O6 C763 C764 118.8(2) . .
C762 C763 C764 120 . .
C763 C764 C765 120 . .
C766 C765 C764 120 . .
C765 C766 C761 120 . .
C821 C820 C825 120 . .
C821 C820 C056 120.2(5) . .
C825 C820 C056 119.8(5) . .
C822 C821 C820 120 . .
C821 C822 C823 120 . .
C822 C823 C824 120 . .
C822 C823 C012 118.2(4) . .
C824 C823 C012 121.8(4) . .
C829 C824 C825 120 . .
C829 C824 C823 120 . .
C825 C824 C823 120 . .
C826 C825 C824 120 . .
C826 C825 C820 120 . .
C824 C825 C820 120 . .
C825 C826 C827 120 . .
C825 C826 C052 123.0(5) . .
C827 C826 C052 116.9(5) . .
C828 C827 C826 120 . .
C827 C828 C829 120 . .
C824 C829 C828 120 . .
C824 C829 C022 123.2(5) . .
C828 C829 C022 116.7(5) . .
C831 C830 C835 120 . .
C831 C830 C301 117.9(9) . .
C835 C830 C301 121.6(8) . .
C832 C831 C830 120 . .
C831 C832 C833 120 . .
C832 C833 C834 120 . .
C832 C833 C118 121.9(6) . .
C834 C833 C118 118.1(6) . .
C835 C834 C839 120 . .
C835 C834 C833 120 . .
C839 C834 C833 120 . .
C834 C835 C830 120 . .
C834 C835 C836 120 . .
C830 C835 C836 120 . .
C837 C836 C835 120 . .
C837 C836 C401 121.9(9) . .
C835 C836 C401 118.0(9) . .
C838 C837 C836 120 . .
C837 C838 C839 120 . .
C838 C839 C834 120 . .
C838 C839 C122 115.9(6) . .
C834 C839 C122 123.9(6) . .
C862 C861 C866 120 . .
C862 C861 C362 133.6(14) . .
C866 C861 C362 106.2(14) . .
C861 C862 C863 120 . .
C864 C863 C862 120 . .
C863 C864 C865 120 . .
C863 C864 F2 132.2(11) . .
C865 C864 F2 107.1(12) . .
C864 C865 C866 120 . .
C865 C866 C861 120 . .
C763 O6 C734 117.1(5) . .
C225 O7 C231 116.2(9) . .
C725 O14 C714 114.0(5) . .
C494 O651 C511 109.3(7) . .
C022 N1 C012 130.4(9) . .
C022 N1 C761 110.9(7) . .
C012 N1 C761 118.5(7) . .
C056 N2 C052 127.5(9) . .
C056 N2 C221 120.5(9) . .
C052 N2 C221 112.0(9) . .
C149 N5 C135 113.9(13) . .
C149 N5 C460 119.3(13) . .
C135 N5 C460 126.8(11) . .
C401 N9 C515 121.3(14) . .
C401 N9 C301 125.1(13) . .
C515 N9 C301 113.7(13) . .
C118 N12 C122 126.9(12) . .
C118 N12 C721 118.4(10) . .
C122 N12 C721 114.5(9) . .
C362 N31 C161 117(2) . .
C362 N31 C151 134(3) . .
C161 N31 C151 109(3) . .
O561 S1 O562 120.2(4) . .
O561 S1 C731 105.9(3) . .
O562 S1 C731 107.4(3) . .
O561 S1 C681 108.2(3) . .
O562 S1 C681 108.0(3) . .
C731 S1 C681 106.38(17) . .
O564 S2 O563 120.8(5) . .
O564 S2 C234 111.8(6) . .
O563 S2 C234 103.8(6) . .
O564 S2 C671 107.8(4) . .
O563 S2 C671 106.3(4) . .
C234 S2 C671 105.1(3) . .
O601 S3 O11 122.8(7) . .
O601 S3 C491 107.9(4) . .
O11 S3 C491 107.1(5) . .
O601 S3 C651 105.8(4) . .
O11 S3 C651 107.1(4) . .
C491 S3 C651 104.7(2) . .
O12 S4 O21 124.4(6) . .
O12 S4 C661 108.3(4) . .
O21 S4 C661 105.5(4) . .
O12 S4 C711 106.2(4) . .
O21 S4 C711 106.2(4) . .
C661 S4 C711 104.72(19) . .
C179 C271 C189 122(3) . 2_667
C179 C271 C362 108(3) . .
C189 C271 C362 131(3) 2_667 .
O499 C161 N31 131(3) . .
O499 C161 C179 136(4) . .
N31 C161 C179 91(2) . .

loop_
_geom_bond_atom_site_label_1
_geom_bond_atom_site_label_2
_geom_bond_distance
_geom_bond_site_symmetry_2
C012 O1 1.192(10) .
C012 N1 1.402(11) .
C012 C823 1.495(9) .
C563 C564 1.416(12) .
C563 C476 1.444(9) .
C226 C221 1.355(12) .
C226 C225 1.422(12) .
C022 O2 1.152(10) .
C022 N1 1.401(12) .
C022 C829 1.554(10) .
C221 C222 1.369(12) .
C221 N2 1.474(11) .
C223 C222 1.325(12) .
C223 C224 1.462(13) .
C225 O7 1.380(11) .
C225 C224 1.393(13) .
C565 C566 1.374(14) .
C565 C465 1.426(13) .
C052 O3 1.167(11) .
C052 N2 1.426(12) .
C052 C826 1.539(10) .
C234 C235 1.320(13) .
C234 C233 1.420(14) .
C234 S2 1.746(11) .
C056 O41 1.260(11) .
C056 N2 1.344(11) .
C056 C820 1.485(10) .
C561 C562 1.362(13) .
C561 C484 1.429(11) .
C564 C486 1.433(10) .
C231 C232 1.313(14) .
C231 O7 1.406(12) .
C231 C236 1.415(14) .
C232 C233 1.435(14) .
C460 C481 1.481(9) .
C460 N5 1.484(12) .
C562 C472 1.435(11) .
C236 C235 1.383(13) .
C118 O502 1.235(14) .
C118 N12 1.352(15) .
C118 C833 1.520(12) .
C122 O501 1.127(13) .
C122 N12 1.404(14) .
C122 C839 1.522(13) .
C125 C127 1.348(17) .
C125 C142 1.388(16) .
C125 C135 1.542(16) .
C127 C142 1.391(16) 2_566
C127 C149 1.490(18) .
C566 C453 1.272(12) .
C135 N5 1.370(15) .
C135 O5 1.390(17) .
C135 C251 1.592(16) .
C568 C455 1.415(15) .
C568 C567 1.425(17) .
C142 C127 1.391(16) 2_566
C149 N5 1.232(16) .
C149 O4 1.317(16) .
C151 C462 1.496(18) .
C151 N31 1.55(2) .
C567 C463 1.360(13) .
C362 N31 1.42(3) .
C362 C271 1.42(3) .
C362 C861 1.50(3) .
C362 O555 1.51(3) .
C179 C271 1.26(3) .
C179 C161 1.63(3) .
C179 C189 1.64(2) .
C189 C271 1.33(3) 2_667
C251 C252 1.39 .
C251 C256 1.39 .
C252 C253 1.39 .
C253 C254 1.39 .
C254 F1 1.372(12) .
C254 C255 1.39 .
C255 C256 1.39 .
C301 O121 1.22(2) .
C301 N9 1.42(2) .
C301 C830 1.559(14) .
C401 O111 1.260(19) .
C401 N9 1.30(2) .
C401 C836 1.442(14) .
C451 C452 1.39 .
C451 C456 1.39 .
C452 C453 1.39 .
C453 C454 1.39 .
C454 C455 1.39 .
C454 C464 1.4158 .
C455 C456 1.39 .
C461 C462 1.39 .
C461 C466 1.39 .
C462 C463 1.39 .
C463 C464 1.39 .
C464 C465 1.39 .
C465 C466 1.39 .
C471 C472 1.39 .
C471 C476 1.39 .
C471 C485 1.428 .
C472 C473 1.39 .
C473 C474 1.39 .
C474 C475 1.39 .
C475 C476 1.39 .
C481 C482 1.39 .
C481 C486 1.39 .
C482 C483 1.39 .
C483 C484 1.39 .
C484 C485 1.39 .
C485 C486 1.39 .
C491 C492 1.39 .
C491 C496 1.39 .
C491 S3 1.653(4) .
C492 C493 1.39 .
C493 C494 1.39 .
C494 O651 1.376(10) .
C494 C495 1.39 .
C495 C496 1.39 .
C511 C516 1.39 .
C511 C512 1.39 .
C511 O651 1.578(12) .
C512 C513 1.39 .
C513 C514 1.39 .
C514 C515 1.39 .
C515 C516 1.39 .
C515 N9 1.408(9) .
C651 C652 1.39 .
C651 C656 1.39 .
C651 S3 1.781(3) .
C652 C653 1.39 .
C653 C654 1.39 .
C654 C655 1.39 .
C654 C664 1.5077 .
C655 C656 1.39 .
C661 C662 1.39 .
C661 C666 1.39 .
C661 S4 1.767(3) .
C662 C663 1.39 .
C663 C664 1.39 .
C664 C665 1.39 .
C665 C666 1.39 .
C671 C672 1.39 .
C671 C676 1.39 .
C671 S2 1.757(3) .
C672 C673 1.39 .
C673 C674 1.39 .
C674 C675 1.39 .
C674 C684 1.5262 .
C675 C676 1.39 .
C681 C682 1.39 .
C681 C686 1.39 .
C681 S1 1.757(3) .
C682 C683 1.39 .
C683 C684 1.39 .
C684 C685 1.39 .
C685 C686 1.39 .
C711 C712 1.39 .
C711 C716 1.39 .
C711 S4 1.780(4) .
C712 C713 1.39 .
C713 C714 1.39 .
C714 O14 1.389(8) .
C714 C715 1.39 .
C715 C716 1.39 .
C721 C722 1.39 .
C721 C726 1.39 .
C721 N12 1.414(8) .
C722 C723 1.39 .
C723 C724 1.39 .
C724 C725 1.39 .
C725 O14 1.385(8) .
C725 C726 1.39 .
C731 C732 1.39 .
C731 C736 1.39 .
C731 S1 1.741(3) .
C732 C733 1.39 .
C733 C734 1.39 .
C734 O6 1.354(6) .
C734 C735 1.39 .
C735 C736 1.39 .
C761 C762 1.39 .
C761 C766 1.39 .
C761 N1 1.465(7) .
C762 C763 1.39 .
C763 O6 1.341(6) .
C763 C764 1.39 .
C764 C765 1.39 .
C765 C766 1.39 .
C820 C821 1.39 .
C820 C825 1.39 .
C821 C822 1.39 .
C822 C823 1.39 .
C823 C824 1.39 .
C824 C829 1.39 .
C824 C825 1.39 .
C825 C826 1.39 .
C826 C827 1.39 .
C827 C828 1.39 .
C828 C829 1.39 .
C830 C831 1.39 .
C830 C835 1.39 .
C831 C832 1.39 .
C832 C833 1.39 .
C833 C834 1.39 .
C834 C835 1.39 .
C834 C839 1.39 .
C835 C836 1.39 .
C836 C837 1.39 .
C837 C838 1.39 .
C838 C839 1.39 .
C861 C862 1.39 .
C861 C866 1.39 .
C862 C863 1.39 .
C863 C864 1.39 .
C864 C865 1.39 .
C864 F2 1.402(18) .
C865 C866 1.39 .
O11 S3 1.428(10) .
O12 S4 1.365(8) .
O21 S4 1.519(9) .
O561 S1 1.442(7) .
O562 S1 1.458(7) .
O563 S2 1.453(9) .
O564 S2 1.437(9) .
O601 S3 1.405(8) .
N31 C161 1.46(3) .
C271 C189 1.32(3) 2_667
C161 O499 1.12(3) .

loop_
_platon_squeeze_void_nr
_platon_squeeze_void_average_x
_platon_squeeze_void_average_y
_platon_squeeze_void_average_z
_platon_squeeze_void_volume
_platon_squeeze_void_count_electrons
_platon_squeeze_void_content
1 -0.056 0.500 -0.002 2971 780 ' '
